data_1552713
loop_
_publ_author_name
'Cai, Kang'
'Shi, Yi'
'Cao, Changsu'
'Vemuri, Suneal'
'Cui, Binbin'
'Shen, Dengke'
'Wu, Huang'
'Zhang, Long'
'Qiu, Yunyan'
'Chen, Hongliang'
'Jiao, Yang'
'Stern, Charlotte L.'
'Alsubaie, Fehaid M.'
'Xiao, Hai'
'Li, Jun'
'Stoddart, J. Fraser'

_publ_section_title
;
 Tuning radical interactions in trisradical tricationic complexes by
 varying host-cavity sizes.
;
_journal_issue 1
_journal_name_full 'Chemical science'
_journal_page_first 107
_journal_page_last 112
_journal_paper_doi 10.1039/c9sc04860j
_journal_volume 11
_journal_year 2020
_chemical_formula_moiety 'C32 H28 N4 S2, C12 H14 N2, 3(F6 P)'
_chemical_formula_sum 'C44 H42 F18 N6 P3 S2'
_chemical_formula_weight 1153.86
_space_group_crystal_system orthorhombic
_space_group_IT_number 55
_space_group_name_Hall '-P 2 2ab'
_space_group_name_H-M_alt 'P b a m'
_atom_sites_solution_hydrogens geom
_atom_sites_solution_primary dual
_audit_creation_date 2017-12-12
_audit_creation_method
;
Olex2 1.2
(compiled 2017.08.10 svn.r3458 for OlexSys, GUI svn.r5381)
;
_audit_update_record
;
2019-09-24 deposited with the CCDC.	2019-11-01 downloaded from the CCDC.
;
_cell_angle_alpha 90
_cell_angle_beta 90
_cell_angle_gamma 90
_cell_formula_units_Z 2
_cell_length_a 14.8195(8)
_cell_length_b 20.8662(12)
_cell_length_c 9.5394(7)
_cell_measurement_reflns_used 4318
_cell_measurement_temperature 100(2)
_cell_measurement_theta_max 63.810
_cell_measurement_theta_min 3.659
_cell_volume 2949.8(3)
_computing_cell_refinement 'SAINT V8.38A (?, 2016)'
_computing_data_collection 'APEX2 V2014.11-0 (Bruker, 2014)'
_computing_data_reduction 'SAINT V8.38A (?, 2016)'
_computing_molecular_graphics 'Olex2 (Dolomanov et al., 2009)'
_computing_publication_material 'Olex2 (Dolomanov et al., 2009)'
_computing_structure_refinement 'XL (Sheldrick, 2008)'
_computing_structure_solution 'ShelXT (Sheldrick, 2015)'
_diffrn_ambient_temperature 99.99
_diffrn_detector_area_resol_mean 8
_diffrn_measured_fraction_theta_full 0.915
_diffrn_measured_fraction_theta_max 0.996
_diffrn_measurement_device_type 'Bruker Kappa APEX CCD area detector'
_diffrn_measurement_method '\w and \f scans'
_diffrn_radiation_monochromator 'MX optics'
_diffrn_radiation_type CuK\a
_diffrn_radiation_wavelength 1.54178
_diffrn_reflns_av_R_equivalents 0.0471
_diffrn_reflns_av_unetI/netI 0.0539
_diffrn_reflns_Laue_measured_fraction_full 0.915
_diffrn_reflns_Laue_measured_fraction_max 0.996
_diffrn_reflns_limit_h_max 17
_diffrn_reflns_limit_h_min -16
_diffrn_reflns_limit_k_max 23
_diffrn_reflns_limit_k_min -24
_diffrn_reflns_limit_l_max 5
_diffrn_reflns_limit_l_min -11
_diffrn_reflns_number 9385
_diffrn_reflns_point_group_measured_fraction_full 0.915
_diffrn_reflns_point_group_measured_fraction_max 0.996
_diffrn_reflns_theta_full 67.679
_diffrn_reflns_theta_max 63.824
_diffrn_reflns_theta_min 3.658
_diffrn_source microsource
_exptl_absorpt_coefficient_mu 2.411
_exptl_absorpt_correction_T_max 0.7524
_exptl_absorpt_correction_T_min 0.5422
_exptl_absorpt_correction_type multi-scan
_exptl_absorpt_process_details
'SADABS-2016/2 (Bruker,2016/2) was used for absorption correction. wR2(int) was 0.1137 before and 0.0766 after correction. The Ratio of minimum to maximum transmission is 0.7206. The \l/2 correction factor is Not present.'
_exptl_crystal_colour black
_exptl_crystal_colour_primary black
_exptl_crystal_density_diffrn 1.299
_exptl_crystal_description plate
_exptl_crystal_F_000 1174
_exptl_crystal_recrystallization_method 'The material was recrystallised from --- by as supplied'
_exptl_crystal_size_max 0.26
_exptl_crystal_size_mid 0.138
_exptl_crystal_size_min 0.05
_refine_diff_density_max 0.894
_refine_diff_density_min -0.640
_refine_diff_density_rms 0.110
_refine_ls_extinction_method none
_refine_ls_goodness_of_fit_ref 1.050
_refine_ls_hydrogen_treatment constr
_refine_ls_matrix_type full
_refine_ls_number_parameters 188
_refine_ls_number_reflns 2597
_refine_ls_number_restraints 0
_refine_ls_restrained_S_all 1.050
_refine_ls_R_factor_all 0.1185
_refine_ls_R_factor_gt 0.1123
_refine_ls_shift/su_max 0.000
_refine_ls_shift/su_mean 0.000
_refine_ls_structure_factor_coef Fsqd
_refine_ls_weighting_details 'w=1/[\s^2^(Fo^2^)+(0.1249P)^2^+17.7906P] where P=(Fo^2^+2Fc^2^)/3'
_refine_ls_weighting_scheme calc
_refine_ls_wR_factor_gt 0.2975
_refine_ls_wR_factor_ref 0.3018
_reflns_Friedel_coverage 0.000
_reflns_number_gt 2309
_reflns_number_total 2597
_reflns_threshold_expression 'I > 2\s(I)'
_cod_data_source_file c9sc04860j2.cif
_cod_data_source_block cx1132
_cod_depositor_comments
;Adding full bibliography for 1552713--1552722.cif.

 Adding full bibliography for 1552713--1552722.cif.
;
_cod_database_code 1552713
_shelxl_version_number 2014-3
_shelx_space_group_comment
;
The symmetry employed for this shelxl refinement is uniquely defined
by the following loop, which should always be used as a source of
symmetry information in preference to the above space-group names.
They are only intended as comments.
;
_shelx_estimated_absorpt_t_max 0.889
_shelx_estimated_absorpt_t_min 0.573
_olex2_refinement_description
;
1. Fixed Uiso
 At 1.2 times of:
  All C(H) groups, All C(H,H) groups
 At 1.5 times of:
  All C(H,H,H) groups
2. Others
 Fixed Sof: H9A(0.5) H9B(0.5) H9C(0.5)
3.a Secondary CH2 refined with riding coordinates:
 C6(H6A,H6B)
3.b Aromatic/amide H refined with riding coordinates:
 C1(H1), C2(H2), C4(H4), C5(H5), C8(H8), C10(H10), C11(H11), C13(H13), C14(H14)
3.c Idealised Me refined as rotating group:
 C9(H9A,H9B,H9C)
;
_smtbx_masks_special_details
;
The solvent masking procedure as implemented in Olex2 was used to remove the
electronic contribution of solvent molecules from the refinement.  As the exact
solvent content is not known, only the atoms used in the refinement model are
reported in the formula here.

Total solvent accessible volume / cell = 812.6 Ang^3^ [27.5%]
Total electron count / cell = 206.4
;
_olex2_date_sample_data_collection 2017-12-11
_olex2_date_sample_submission 2017-12-06
_olex2_diffrn_ambient_temperature_device 'Oxford Cryosystems'
_olex2_exptl_crystal_mounting_method 'The crystal was mounted on a MITIGEN holder in Paratone oil'
_olex2_submission_original_sample_id cx1132
_olex2_submission_special_instructions 'No special instructions were received'

loop_
_space_group_symop_operation_xyz
'x, y, z'
'-x, -y, z'
'-x+1/2, y+1/2, -z'
'x+1/2, -y+1/2, -z'
'-x, -y, -z'
'x, y, -z'
'x-1/2, -y-1/2, z'
'-x-1/2, y-1/2, z'

loop_
_atom_site_label
_atom_site_type_symbol
_atom_site_fract_x
_atom_site_fract_y
_atom_site_fract_z
_atom_site_U_iso_or_equiv
_atom_site_adp_type
_atom_site_occupancy
_atom_site_site_symmetry_order
_atom_site_calc_flag
_atom_site_refinement_flags_posn
_atom_site_refinement_flags_adp
_atom_site_refinement_flags_occupancy
_atom_site_disorder_assembly
_atom_site_disorder_group
S1 S 0.26563(17) 0.63987(11) 0.0000 0.0652(9) Uani 1 2 d S T P A 1
N1 N 0.2118(4) 0.5766(3) 0.3166(6) 0.0619(16) Uani 1 1 d . . . . .
C1 C 0.2060(5) 0.5114(3) 0.3262(7) 0.064(2) Uani 1 1 d . . . . .
H1 H 0.2598 0.4867 0.3285 0.077 Uiso 1 1 calc R . . . .
C2 C 0.1250(5) 0.4810(3) 0.3326(6) 0.0541(18) Uani 1 1 d . . . . .
H2 H 0.1236 0.4355 0.3379 0.065 Uiso 1 1 calc R . . . .
C3 C 0.0421(4) 0.5157(3) 0.3314(6) 0.0511(16) Uani 1 1 d . . . . .
C4 C 0.0518(5) 0.5832(3) 0.3277(7) 0.0564(18) Uani 1 1 d . . . . .
H4 H -0.0006 0.6093 0.3321 0.068 Uiso 1 1 calc R . . . .
C5 C 0.1342(5) 0.6116(3) 0.3180(7) 0.0579(18) Uani 1 1 d . . . . .
H5 H 0.1377 0.6569 0.3121 0.070 Uiso 1 1 calc R . . . .
C6 C 0.2968(6) 0.6078(4) 0.2842(11) 0.085(3) Uani 1 1 d . . . . .
H6A H 0.3454 0.5896 0.3433 0.102 Uiso 1 1 calc R . . . .
H6B H 0.2923 0.6542 0.3051 0.102 Uiso 1 1 calc R . . . .
C7 C 0.3201(5) 0.5982(3) 0.1287(11) 0.072(2) Uani 1 1 d . . . . .
C8 C 0.3786(5) 0.5546(4) 0.0732(11) 0.086(3) Uani 1 1 d . . . B 1
H8 H 0.4155 0.5271 0.1283 0.103 Uiso 1 1 calc R . . B 1
N2 N 0.1471(6) 0.3681(4) 0.0000 0.056(2) Uani 1 2 d S T P . .
C9 C 0.2091(8) 0.3109(5) 0.0000 0.076(3) Uani 1 2 d S T P . .
H9A H 0.2193 0.2967 0.0967 0.114 Uiso 0.5 1 calc GR . . C -1
H9B H 0.2669 0.3227 -0.0429 0.114 Uiso 0.5 1 calc GR . . C -1
H9C H 0.1815 0.2760 -0.0538 0.114 Uiso 0.5 1 calc GR . . C -1
C10 C 0.1803(7) 0.4284(5) 0.0000 0.054(2) Uani 1 2 d S T P . .
H10 H 0.2438 0.4346 0.0000 0.065 Uiso 1 2 calc RS T P . .
C11 C 0.1258(7) 0.4795(5) 0.0000 0.050(2) Uani 1 2 d S T P . .
H11 H 0.1516 0.5212 0.0000 0.061 Uiso 1 2 calc RS T P . .
C12 C 0.0291(6) 0.4728(4) 0.0000 0.042(2) Uani 1 2 d S T P . .
C13 C -0.0018(6) 0.4096(4) 0.0000 0.046(2) Uani 1 2 d S T P . .
H13 H -0.0649 0.4013 0.0000 0.055 Uiso 1 2 calc RS T P . .
C14 C 0.0594(8) 0.3581(5) 0.0000 0.059(3) Uani 1 2 d S T P . .
H14 H 0.0371 0.3154 0.0000 0.071 Uiso 1 2 calc RS T P . .
P2 P 0.31319(17) 0.78681(11) 0.5000 0.0569(8) Uani 1 2 d S T P . .
F4 F 0.3784(5) 0.8129(3) 0.3894(12) 0.199(5) Uani 1 1 d . . . . .
F5 F 0.3658(4) 0.7203(2) 0.5000 0.0621(15) Uani 1 2 d S T P . .
F6 F 0.2484(5) 0.7611(3) 0.6113(10) 0.185(4) Uani 1 1 d . . . . .
F7 F 0.2592(5) 0.8526(3) 0.5000 0.106(3) Uani 1 2 d S T P . .
P1 P 0.5000 0.5000 0.5000 0.0375(7) Uani 1 4 d S T P . .
F1 F 0.5272(4) 0.4264(3) 0.5000 0.0677(17) Uani 1 2 d S T P . .
F2 F 0.5000 0.5000 0.3383(8) 0.146(4) Uani 1 2 d S T P . .
F3 F 0.3986(4) 0.4809(3) 0.5000 0.119(4) Uani 1 2 d S T P . .

loop_
_atom_site_aniso_label
_atom_site_aniso_U_11
_atom_site_aniso_U_22
_atom_site_aniso_U_33
_atom_site_aniso_U_23
_atom_site_aniso_U_13
_atom_site_aniso_U_12
S1 0.0476(13) 0.0398(12) 0.108(2) 0.000 0.000 0.0071(10)
N1 0.081(4) 0.054(3) 0.050(3) -0.013(3) -0.034(3) 0.015(3)
C1 0.088(5) 0.053(4) 0.052(4) -0.013(3) -0.037(4) 0.024(4)
C2 0.082(5) 0.051(4) 0.029(3) -0.008(3) -0.015(3) 0.022(3)
C3 0.071(4) 0.050(4) 0.032(3) 0.002(3) -0.010(3) 0.023(3)
C4 0.080(5) 0.052(4) 0.037(4) -0.009(3) -0.016(3) 0.024(3)
C5 0.085(5) 0.051(4) 0.038(4) -0.007(3) -0.024(4) 0.019(4)
C6 0.079(5) 0.059(5) 0.116(8) -0.026(5) -0.050(6) 0.010(4)
C7 0.045(4) 0.048(4) 0.123(8) -0.008(4) -0.032(4) -0.003(3)
C8 0.045(4) 0.057(4) 0.157(10) -0.002(5) -0.023(4) 0.007(3)
N2 0.060(5) 0.049(4) 0.058(5) 0.000 0.000 0.014(4)
C9 0.078(7) 0.052(6) 0.097(9) 0.000 0.000 0.025(6)
C10 0.061(6) 0.051(5) 0.051(6) 0.000 0.000 0.007(5)
C11 0.058(5) 0.054(5) 0.040(5) 0.000 0.000 0.006(4)
C12 0.064(5) 0.045(4) 0.018(4) 0.000 0.000 0.009(4)
C13 0.050(5) 0.052(5) 0.035(4) 0.000 0.000 0.009(4)
C14 0.086(8) 0.046(5) 0.044(5) 0.000 0.000 0.007(5)
P2 0.0516(14) 0.0335(12) 0.086(2) 0.000 0.000 -0.0094(10)
F4 0.159(6) 0.102(4) 0.336(13) 0.110(6) 0.130(7) 0.027(4)
F5 0.054(3) 0.046(3) 0.086(4) 0.000 0.000 -0.005(2)
F6 0.184(7) 0.090(4) 0.282(10) 0.057(5) 0.135(7) 0.054(4)
F7 0.085(5) 0.043(3) 0.190(9) 0.000 0.000 0.005(3)
P1 0.0280(14) 0.0434(16) 0.0410(16) 0.000 0.000 0.0035(11)
F1 0.050(3) 0.046(3) 0.108(5) 0.000 0.000 0.004(2)
F2 0.287(13) 0.105(6) 0.046(4) 0.000 0.000 0.039(8)
F3 0.034(3) 0.067(4) 0.256(12) 0.000 0.000 -0.008(3)

loop_
_atom_type_symbol
_atom_type_description
_atom_type_scat_dispersion_real
_atom_type_scat_dispersion_imag
_atom_type_scat_source
C C 0.0181 0.0091 'International Tables Vol C Tables 4.2.6.8 and 6.1.1.4'
H H 0.0000 0.0000 'International Tables Vol C Tables 4.2.6.8 and 6.1.1.4'
F F 0.0727 0.0534 'International Tables Vol C Tables 4.2.6.8 and 6.1.1.4'
N N 0.0311 0.0180 'International Tables Vol C Tables 4.2.6.8 and 6.1.1.4'
P P 0.2955 0.4335 'International Tables Vol C Tables 4.2.6.8 and 6.1.1.4'
S S 0.3331 0.5567 'International Tables Vol C Tables 4.2.6.8 and 6.1.1.4'

loop_
_geom_angle_atom_site_label_1
_geom_angle_atom_site_label_2
_geom_angle_atom_site_label_3
_geom_angle
_geom_angle_site_symmetry_1
_geom_angle_site_symmetry_3
C7 S1 C7 92.0(6) 6 .
C1 N1 C6 121.1(6) . .
C5 N1 C1 118.6(7) . .
C5 N1 C6 119.7(6) . .
N1 C1 H1 119.2 . .
C2 C1 N1 121.6(7) . .
C2 C1 H1 119.2 . .
C1 C2 H2 119.2 . .
C1 C2 C3 121.5(6) . .
C3 C2 H2 119.2 . .
C3 C3 C2 121.8(7) 2_565 .
C3 C3 C4 123.5(7) 2_565 .
C4 C3 C2 114.7(6) . .
C3 C4 H4 119.1 . .
C5 C4 C3 121.7(6) . .
C5 C4 H4 119.1 . .
N1 C5 H5 119.2 . .
C4 C5 N1 121.7(6) . .
C4 C5 H5 119.2 . .
N1 C6 H6A 109.7 . .
N1 C6 H6B 109.7 . .
N1 C6 C7 109.9(6) . .
H6A C6 H6B 108.2 . .
C7 C6 H6A 109.7 . .
C7 C6 H6B 109.7 . .
C6 C7 S1 121.5(6) . .
C8 C7 S1 111.2(8) . .
C8 C7 C6 127.1(8) . .
C7 C8 C8 112.8(6) . 6
C7 C8 H8 123.6 . .
C8 C8 H8 123.6 6 .
C10 N2 C9 121.1(9) . .
C14 N2 C9 118.5(9) . .
C14 N2 C10 120.4(8) . .
N2 C9 H9A 109.5 . .
N2 C9 H9B 109.5 . .
N2 C9 H9C 109.5 . .
H9A C9 H9B 109.5 . .
H9A C9 H9C 109.5 . .
H9B C9 H9C 109.5 . .
N2 C10 H10 119.2 . .
C11 C10 N2 121.5(10) . .
C11 C10 H10 119.2 . .
C10 C11 H11 119.2 . .
C10 C11 C12 121.6(9) . .
C12 C11 H11 119.2 . .
C12 C12 C11 121.7(11) 5_565 .
C13 C12 C11 114.7(8) . .
C13 C12 C12 123.6(11) . 5_565
C12 C13 H13 119.7 . .
C12 C13 C14 120.7(9) . .
C14 C13 H13 119.7 . .
N2 C14 C13 121.1(9) . .
N2 C14 H14 119.5 . .
C13 C14 H14 119.5 . .
F4 P2 F4 87.2(9) 6_556 .
F4 P2 F5 90.0(3) . .
F4 P2 F5 90.0(3) 6_556 .
F4 P2 F7 90.6(3) . .
F4 P2 F7 90.6(3) 6_556 .
F6 P2 F4 179.6(6) 6_556 6_556
F6 P2 F4 92.4(6) . 6_556
F6 P2 F4 179.6(6) . .
F6 P2 F4 92.4(6) 6_556 .
F6 P2 F5 90.1(3) 6_556 .
F6 P2 F5 90.1(3) . .
F6 P2 F6 88.0(8) . 6_556
F6 P2 F7 89.3(3) . .
F6 P2 F7 89.3(3) 6_556 .
F7 P2 F5 179.1(4) . .
F1 P1 F1 180.0 5_666 .
F2 P1 F1 90.0 5_666 .
F2 P1 F1 90.0 . .
F2 P1 F1 90.0 5_666 5_666
F2 P1 F1 90.0 . 5_666
F2 P1 F2 180.0 . 5_666
F2 P1 F3 90.000(2) . .
F2 P1 F3 90.000(2) 5_666 .
F2 P1 F3 90.000(2) . 5_666
F2 P1 F3 90.000(2) 5_666 5_666
F3 P1 F1 90.2(3) 5_666 .
F3 P1 F1 89.8(3) . .
F3 P1 F1 89.8(3) 5_666 5_666
F3 P1 F1 90.2(3) . 5_666
F3 P1 F3 180.0 . 5_666

loop_
_geom_bond_atom_site_label_1
_geom_bond_atom_site_label_2
_geom_bond_distance
_geom_bond_site_symmetry_2
S1 C7 1.706(9) 6
S1 C7 1.706(9) .
N1 C1 1.367(9) .
N1 C5 1.362(9) .
N1 C6 1.452(11) .
C1 H1 0.9500 .
C1 C2 1.359(10) .
C2 H2 0.9500 .
C2 C3 1.426(9) .
C3 C3 1.409(14) 2_565
C3 C4 1.416(9) .
C4 H4 0.9500 .
C4 C5 1.360(10) .
C5 H5 0.9500 .
C6 H6A 0.9900 .
C6 H6B 0.9900 .
C6 C7 1.537(14) .
C7 C8 1.365(11) .
C8 C8 1.40(2) 6
C8 H8 0.9500 .
N2 C9 1.506(12) .
N2 C10 1.351(12) .
N2 C14 1.316(14) .
C9 H9A 0.9800 .
C9 H9B 0.9800 .
C9 H9C 0.9800 .
C10 H10 0.9500 .
C10 C11 1.337(13) .
C11 H11 0.9500 .
C11 C12 1.441(13) .
C12 C12 1.424(16) 5_565
C12 C13 1.396(12) .
C13 H13 0.9500 .
C13 C14 1.407(13) .
C14 H14 0.9500 .
P2 F4 1.531(7) .
P2 F4 1.531(7) 6_556
P2 F5 1.591(6) .
P2 F6 1.529(7) 6_556
P2 F6 1.529(7) .
P2 F7 1.589(7) .
P1 F1 1.589(5) 5_666
P1 F1 1.589(5) .
P1 F2 1.543(7) .
P1 F2 1.543(7) 5_666
P1 F3 1.555(6) 5_666
P1 F3 1.555(6) .

loop_
_smtbx_masks_void_nr
_smtbx_masks_void_average_x
_smtbx_masks_void_average_y
_smtbx_masks_void_average_z
_smtbx_masks_void_volume
_smtbx_masks_void_count_electrons
1 -0.063 0.185 -0.625 203.2 51.6
2 0.063 0.815 -0.518 203.2 51.6
3 0.437 0.315 -0.642 203.2 51.6
4 0.563 0.685 -0.929 203.2 51.6
